data_4100561
_journal_name_full 'Journal of the American Chemical Society'
_journal_year 2005
_chemical_formula_moiety 'C26 H37 Mo1 O3 P1 S1'
_chemical_formula_sum 'C26 H37 Mo O3 P S'
_chemical_formula_weight 556.53
_space_group_IT_number 14
_symmetry_cell_setting monoclinic
_symmetry_space_group_name_Hall '-P 2yn'
_symmetry_space_group_name_H-M 'P 1 21/n 1'
_cell_angle_alpha 90
_cell_angle_beta 94.72(3)
_cell_angle_gamma 90
_cell_formula_units_Z 4
_cell_length_a 8.9000(18)
_cell_length_b 23.129(5)
_cell_length_c 13.248(3)
_cell_measurement_temperature 100(2)
_cell_volume 2717.8(9)
_diffrn_ambient_temperature 100(2)
_exptl_crystal_density_diffrn 1.36
_cod_original_sg_symbol_H-M 'P 21/n'
_cod_database_code 4100561

loop_
_symmetry_equiv_pos_as_xyz
'x, y, z'
'-x+1/2, y+1/2, -z+1/2'
'-x, -y, -z'
'x-1/2, -y-1/2, z-1/2'

loop_
_atom_site_label
_atom_site_type_symbol
_atom_site_fract_x
_atom_site_fract_y
_atom_site_fract_z
_atom_site_U_iso_or_equiv
_atom_site_adp_type
_atom_site_occupancy
_atom_site_symmetry_multiplicity
_atom_site_calc_flag
_atom_site_refinement_flags
_atom_site_disorder_assembly
_atom_site_disorder_group
Mo1 Mo 0.250898(13) 0.074905(5) 0.646784(8) 0.02180(4) Uani 1 1 d . . .
C11 C 0.3110(3) 0.07569(7) 0.50832(13) 0.0443(5) Uani 1 1 d . . .
O11 O 0.3479(2) 0.07322(7) 0.42684(10) 0.0698(5) Uani 1 1 d . . .
C12 C 0.0545(2) 0.06778(7) 0.56725(15) 0.0431(5) Uani 1 1 d . . .
O12 O -0.05784(18) 0.06237(6) 0.51888(13) 0.0683(5) Uani 1 1 d . . .
C21 C 0.44826(16) 0.01544(6) 0.70808(11) 0.0258(3) Uani 1 1 d . . .
H21 H 0.5438 0.0189 0.6815 0.031 Uiso 1 1 calc R . .
C22 C 0.32749(17) -0.02027(6) 0.66944(12) 0.0285(3) Uani 1 1 d . . .
H22 H 0.3281 -0.0454 0.6128 0.034 Uiso 1 1 calc R . .
C23 C 0.20590(17) -0.01185(6) 0.73028(12) 0.0302(3) Uani 1 1 d . . .
H23 H 0.1099 -0.0299 0.7208 0.036 Uiso 1 1 calc R . .
C24 C 0.25202(17) 0.02818(6) 0.80798(11) 0.0274(3) Uani 1 1 d . . .
H24 H 0.1931 0.0411 0.8602 0.033 Uiso 1 1 calc R . .
C25 C 0.40074(16) 0.04520(6) 0.79388(10) 0.0251(3) Uani 1 1 d . . .
H25 H 0.4594 0.072 0.8347 0.03 Uiso 1 1 calc R . .
S1 S 0.38684(4) 0.169036(14) 0.66647(2) 0.02183(7) Uani 1 1 d . . .
C1 C 0.4049(2) 0.20432(8) 0.54518(12) 0.0384(4) Uani 1 1 d . . .
H1A H 0.3045 0.2133 0.5131 0.058 Uiso 1 1 calc R . .
H1B H 0.4574 0.1785 0.5011 0.058 Uiso 1 1 calc R . .
H1C H 0.4626 0.2402 0.556 0.058 Uiso 1 1 calc R . .
P3 P 0.14361(4) 0.169899(14) 0.67690(2) 0.01657(7) Uani 1 1 d . . .
O3 O 0.06487(11) 0.20902(4) 0.60021(7) 0.02197(19) Uani 1 1 d . . .
C31 C 0.13352(13) 0.18644(5) 0.81259(9) 0.0147(2) Uani 1 1 d . . .
C32 C 0.03940(14) 0.15074(5) 0.86807(10) 0.0169(2) Uani 1 1 d . . .
C33 C 0.08786(14) 0.13720(5) 0.96844(10) 0.0180(2) Uani 1 1 d . . .
H33 H 0.0259 0.1131 1.0057 0.022 Uiso 1 1 calc R . .
C34 C 0.22253(14) 0.15741(5) 1.01597(9) 0.0173(2) Uani 1 1 d . . .
C35 C 0.29588(14) 0.20110(5) 0.96650(9) 0.0165(2) Uani 1 1 d . . .
H35 H 0.3802 0.2196 1.0013 0.02 Uiso 1 1 calc R . .
C36 C 0.25035(13) 0.21878(5) 0.86767(9) 0.0146(2) Uani 1 1 d . . .
C41 C -0.12142(14) 0.12927(5) 0.83144(11) 0.0211(3) Uani 1 1 d . . .
C42 C -0.17932(16) 0.14831(7) 0.72464(12) 0.0300(3) Uani 1 1 d . . .
H42A H -0.1213 0.1288 0.6749 0.045 Uiso 1 1 calc R . .
H42B H -0.1676 0.1903 0.7184 0.045 Uiso 1 1 calc R . .
H42C H -0.2861 0.1381 0.7123 0.045 Uiso 1 1 calc R . .
C43 C -0.22907(16) 0.15639(7) 0.90409(14) 0.0348(4) Uani 1 1 d . . .
H43A H -0.2193 0.1986 0.9028 0.052 Uiso 1 1 calc R . .
H43B H -0.2029 0.1423 0.973 0.052 Uiso 1 1 calc R . .
H43C H -0.3332 0.1455 0.8824 0.052 Uiso 1 1 calc R . .
C44 C -0.13419(16) 0.06314(6) 0.83709(12) 0.0273(3) Uani 1 1 d . . .
H44A H -0.2399 0.0517 0.8232 0.041 Uiso 1 1 calc R . .
H44B H -0.0972 0.05 0.9049 0.041 Uiso 1 1 calc R . .
H44C H -0.0737 0.0455 0.7867 0.041 Uiso 1 1 calc R . .
C51 C 0.28873(16) 0.13484(6) 1.11919(10) 0.0213(3) Uani 1 1 d . . .
C52 C 0.1826(2) 0.09193(7) 1.16589(11) 0.0355(4) Uani 1 1 d . . .
H52A H 0.229 0.0785 1.2314 0.053 Uiso 1 1 calc R . .
H52B H 0.1645 0.0588 1.1204 0.053 Uiso 1 1 calc R . .
H52C H 0.0867 0.1111 1.1757 0.053 Uiso 1 1 calc R . .
C53 C 0.31836(16) 0.18533(6) 1.19356(10) 0.0235(3) Uani 1 1 d . . .
H53A H 0.3913 0.212 1.1672 0.035 Uiso 1 1 calc R . .
H53B H 0.3589 0.1703 1.2594 0.035 Uiso 1 1 calc R . .
H53C H 0.2237 0.2059 1.2015 0.035 Uiso 1 1 calc R . .
C54 C 0.43912(19) 0.10458(7) 1.10293(11) 0.0326(3) Uani 1 1 d . . .
H54A H 0.5069 0.132 1.0732 0.049 Uiso 1 1 calc R . .
H54B H 0.4203 0.0716 1.0571 0.049 Uiso 1 1 calc R . .
H54C H 0.4858 0.0909 1.1682 0.049 Uiso 1 1 calc R . .
C61 C 0.31619(14) 0.27756(5) 0.83546(9) 0.0162(2) Uani 1 1 d . . .
C62 C 0.25796(15) 0.30009(6) 0.73042(10) 0.0214(3) Uani 1 1 d . . .
H62A H 0.2881 0.3406 0.7236 0.032 Uiso 1 1 calc R . .
H62B H 0.1477 0.2972 0.7226 0.032 Uiso 1 1 calc R . .
H62C H 0.3009 0.2768 0.678 0.032 Uiso 1 1 calc R . .
C63 C 0.48973(14) 0.27778(6) 0.84474(10) 0.0205(3) Uani 1 1 d . . .
H63A H 0.5266 0.2492 0.798 0.031 Uiso 1 1 calc R . .
H63B H 0.5269 0.268 0.9143 0.031 Uiso 1 1 calc R . .
H63C H 0.5262 0.3163 0.8278 0.031 Uiso 1 1 calc R . .
C64 C 0.26296(16) 0.32226(6) 0.91159(10) 0.0225(3) Uani 1 1 d . . .
H64A H 0.3052 0.3603 0.8976 0.034 Uiso 1 1 calc R . .
H64B H 0.2973 0.3104 0.9807 0.034 Uiso 1 1 calc R . .
H64C H 0.1526 0.3244 0.9048 0.034 Uiso 1 1 calc R . .

loop_
_atom_site_aniso_label
_atom_site_aniso_U_11
_atom_site_aniso_U_22
_atom_site_aniso_U_33
_atom_site_aniso_U_23
_atom_site_aniso_U_13
_atom_site_aniso_U_12
Mo1 0.02678(7) 0.01737(6) 0.01954(7) -0.00578(4) -0.00828(4) 0.00833(4)
C11 0.0717(13) 0.0347(9) 0.0247(8) -0.0059(6) -0.0058(8) 0.0245(8)
O11 0.1232(15) 0.0637(10) 0.0226(6) -0.0059(6) 0.0074(8) 0.0416(10)
C12 0.0512(10) 0.0215(7) 0.0513(10) -0.0179(7) -0.0285(9) 0.0165(7)
O12 0.0681(10) 0.0324(6) 0.0931(12) -0.0299(7) -0.0614(9) 0.0226(6)
C21 0.0239(7) 0.0221(7) 0.0300(7) 0.0007(5) -0.0056(5) 0.0083(5)
C22 0.0338(8) 0.0163(6) 0.0338(8) -0.0058(5) -0.0076(6) 0.0074(5)
C23 0.0270(7) 0.0210(7) 0.0411(8) 0.0002(6) -0.0063(6) 0.0007(6)
C24 0.0311(7) 0.0227(7) 0.0277(7) 0.0019(5) -0.0016(6) 0.0080(6)
C25 0.0293(7) 0.0194(6) 0.0246(6) 0.0002(5) -0.0105(5) 0.0039(5)
S1 0.02018(16) 0.02340(16) 0.02209(15) 0.00017(12) 0.00280(12) 0.00501(12)
C1 0.0476(10) 0.0411(9) 0.0290(8) 0.0062(7) 0.0181(7) 0.0065(8)
P3 0.01811(15) 0.01486(15) 0.01576(14) -0.00153(11) -0.00456(11) 0.00329(11)
O3 0.0254(5) 0.0204(5) 0.0186(4) -0.0002(3) -0.0069(4) 0.0060(4)
C31 0.0144(5) 0.0126(5) 0.0166(5) -0.0009(4) -0.0022(4) 0.0019(4)
C32 0.0143(6) 0.0120(5) 0.0240(6) -0.0022(4) -0.0009(5) 0.0004(4)
C33 0.0184(6) 0.0139(5) 0.0221(6) 0.0003(5) 0.0039(5) -0.0014(4)
C34 0.0213(6) 0.0141(5) 0.0163(6) -0.0001(4) 0.0012(5) 0.0010(5)
C35 0.0167(6) 0.0150(5) 0.0173(6) -0.0011(4) -0.0013(4) -0.0017(4)
C36 0.0131(5) 0.0135(5) 0.0170(5) -0.0006(4) 0.0006(4) 0.0005(4)
C41 0.0144(6) 0.0153(6) 0.0330(7) -0.0003(5) -0.0023(5) -0.0019(5)
C42 0.0180(6) 0.0276(7) 0.0420(8) 0.0061(6) -0.0118(6) -0.0041(5)
C43 0.0163(7) 0.0348(8) 0.0534(10) -0.0116(7) 0.0035(6) -0.0013(6)
C44 0.0210(7) 0.0172(6) 0.0425(8) 0.0013(6) -0.0058(6) -0.0055(5)
C51 0.0302(7) 0.0171(6) 0.0162(6) 0.0029(5) -0.0011(5) -0.0032(5)
C52 0.0554(10) 0.0277(7) 0.0222(7) 0.0079(6) -0.0041(7) -0.0180(7)
C53 0.0300(7) 0.0236(6) 0.0167(6) -0.0008(5) 0.0015(5) -0.0056(5)
C54 0.0428(9) 0.0277(7) 0.0256(7) 0.0010(6) -0.0079(6) 0.0123(6)
C61 0.0163(6) 0.0145(5) 0.0172(5) 0.0016(4) -0.0012(4) -0.0018(4)
C62 0.0243(6) 0.0175(6) 0.0214(6) 0.0046(5) -0.0042(5) -0.0014(5)
C63 0.0164(6) 0.0223(6) 0.0227(6) 0.0029(5) 0.0003(5) -0.0041(5)
C64 0.0267(7) 0.0157(6) 0.0253(6) -0.0017(5) 0.0032(5) -0.0010(5)

loop_
_geom_bond_atom_site_label_1
_geom_bond_atom_site_label_2
_geom_bond_distance
_geom_bond_site_symmetry_2
_geom_bond_publ_flag
Mo1 C11 1.9529(19) . ?
Mo1 C12 1.9722(18) . ?
Mo1 C22 2.3166(14) . ?
Mo1 C21 2.3240(14) . ?
Mo1 C23 2.3415(16) . ?
Mo1 C25 2.3707(14) . ?
Mo1 C24 2.3928(15) . ?
Mo1 P3 2.4415(5) . ?
Mo1 S1 2.4939(5) . ?
C11 O11 1.155(2) . ?
C12 O12 1.149(2) . ?
C21 C22 1.417(2) . ?
C21 C25 1.423(2) . ?
C22 C23 1.415(2) . ?
C23 C24 1.420(2) . ?
C24 C25 1.408(2) . ?
S1 C1 1.8211(16) . ?
S1 P3 2.1805(6) . ?
P3 O3 1.4915(10) . ?
P3 C31 1.8473(13) . ?
C31 C32 1.4230(17) . ?
C31 C36 1.4311(16) . ?
C32 C33 1.3993(18) . ?
C32 C41 1.5545(17) . ?
C33 C34 1.3882(18) . ?
C34 C35 1.3955(17) . ?
C34 C51 1.5352(17) . ?
C35 C36 1.3994(17) . ?
C36 C61 1.5540(16) . ?
C41 C42 1.530(2) . ?
C41 C44 1.5360(18) . ?
C41 C43 1.546(2) . ?
C51 C52 1.535(2) . ?
C51 C53 1.5367(18) . ?
C51 C54 1.541(2) . ?
C61 C62 1.5355(17) . ?
C61 C63 1.5393(17) . ?
C61 C64 1.5456(18) . ?
